data_2103394
loop_
_publ_author_name
'Marsh, Richard E.'

_publ_section_title
;
 The space groups of point group <i>C</i>~3~: some corrections, some
 comments
;
_journal_issue 5
_journal_name_full 'Acta Crystallographica Section B'
_journal_page_first 893
_journal_page_last 899
_journal_paper_doi 10.1107/S0108768102011758
_journal_volume 58
_journal_year 2002
_chemical_formula_moiety 'C15 H9 O9 Os3 Rh'
_chemical_formula_sum 'C15 H9 O9 Os3 Rh'
_symmetry_cell_setting trigonal
_symmetry_space_group_name_H-M 'R -3 m'
_cell_angle_alpha 90.0
_cell_angle_beta 90.0
_cell_angle_gamma 120.0
_cell_formula_units_Z 6
_cell_length_a 14.411
_cell_length_b 14.411
_cell_length_c 16.658
_cell_volume 2995.999
_cod_data_source_file bk0117.cif
_cod_data_source_block JENYUW
_cod_depositor_comments
;
 Adding the _cell_formula_units_Z and _chemical_formula_moiety data items
 after consulting the original publication.

 Antanas Vaitkus,
 2017-08-03
;
_cod_database_code 2103394

loop_
_atom_site_label
_atom_site_fract_x
_atom_site_fract_y
_atom_site_fract_z
Os 0.13360 0.06680 0.15816
Rh 0.0 0.0 0.28578
O1 0.2760 0.1380 0.0084
O2 0.2516 0.2822 0.2428
C1 0.2186 0.1093 0.0628
C2 0.2094 0.2018 0.2108
C4 -0.1127 -0.0564 0.3926
C5 0.1112 0.0556 0.3903
H1 -0.190 -0.095 0.394
H2 0.189 0.094 0.387
